data_4032709
loop_
_publ_author_name
'Koizumi, Akihiro'
'Harada, Masato'
'Haraguchi, Ryosuke'
'Fukuzawa, Shin-Ichi'

_publ_section_title
;
 Chiral Silver Complex-Catalyzed Diastereoselective and Enantioselective
 Michael Addition of 1-Pyrroline-5-carboxylates to \a-Enones.
;
_journal_issue 17
_journal_name_full 'The Journal of organic chemistry'
_journal_page_first 8927
_journal_page_last 8932
_journal_paper_doi 10.1021/acs.joc.7b01335
_journal_volume 82
_journal_year 2017
_chemical_absolute_configuration ad
_chemical_formula_moiety 'C26 H27 Fe N O3'
_chemical_formula_sum 'C26 H27 Fe N O3'
_chemical_formula_weight 457.35
_space_group_crystal_system monoclinic
_space_group_IT_number 4
_space_group_name_Hall 'P 2yb'
_space_group_name_H-M_alt 'P 1 21 1'
_symmetry_space_group_name_Hall 'P 2yb'
_symmetry_space_group_name_H-M 'P 1 21 1'
_atom_sites_solution_hydrogens geom
_atom_sites_solution_primary direct
_atom_sites_solution_secondary difmap
_cell_angle_alpha 90.0000
_cell_angle_beta 94.060(7)
_cell_angle_gamma 90.0000
_cell_formula_units_Z 2
_cell_length_a 6.0771(2)
_cell_length_b 8.0868(3)
_cell_length_c 21.8099(9)
_cell_measurement_reflns_used 9786
_cell_measurement_temperature 173
_cell_measurement_theta_max 27.49
_cell_measurement_theta_min 3.14
_cell_volume 1069.14(7)
_computing_cell_refinement 'RAPID AUTO'
_computing_data_collection 'RAPID AUTO (Rigaku, 2015)'
_computing_data_reduction 'RAPID AUTO'
_computing_molecular_graphics 'CrystalStructure 4.2.2'
_computing_publication_material 'CrystalStructure 4.2.2 (Rigaku, 2016)'
_computing_structure_refinement 'SHELXL Version 2016/6 (Sheldrick, 2008)'
_computing_structure_solution 'SHELXS Version 2013/1 (Sheldrick, 2008)'
_diffrn_ambient_temperature 173
_diffrn_detector_area_resol_mean 10.000
_diffrn_measured_fraction_theta_full 0.994
_diffrn_measured_fraction_theta_max 0.995
_diffrn_measurement_device_type 'Rigaku R-AXIS RAPID'
_diffrn_measurement_method \w
_diffrn_radiation_type 'Mo K\a'
_diffrn_radiation_wavelength 0.71075
_diffrn_reflns_av_R_equivalents 0.0341
_diffrn_reflns_Laue_measured_fraction_full 0.994
_diffrn_reflns_Laue_measured_fraction_max 0.995
_diffrn_reflns_limit_h_max 7
_diffrn_reflns_limit_h_min -7
_diffrn_reflns_limit_k_max 10
_diffrn_reflns_limit_k_min -10
_diffrn_reflns_limit_l_max 28
_diffrn_reflns_limit_l_min -27
_diffrn_reflns_number 9872
_diffrn_reflns_point_group_measured_fraction_full 0.977
_diffrn_reflns_point_group_measured_fraction_max 0.975
_diffrn_reflns_theta_full 25.242
_diffrn_reflns_theta_max 27.478
_diffrn_reflns_theta_min 3.139
_diffrn_standards_number 0
_exptl_absorpt_coefficient_mu 0.733
_exptl_absorpt_correction_T_max 0.923
_exptl_absorpt_correction_T_min 0.876
_exptl_absorpt_correction_type numerical
_exptl_absorpt_process_details 'NUMABS (Rigaku, 1999)'
_exptl_crystal_colour orange
_exptl_crystal_density_diffrn 1.421
_exptl_crystal_density_method 'not measured'
_exptl_crystal_description plate
_exptl_crystal_F_000 480.00
_exptl_crystal_size_max 0.220
_exptl_crystal_size_mid 0.210
_exptl_crystal_size_min 0.110
_refine_diff_density_max 0.56
_refine_diff_density_min -0.51
_refine_ls_abs_structure_details
;
 Flack x determined using 1813 quotients [(I+)-(I-)]/[(I+)+(I-)]
 (Parsons, Flack and Wagner, Acta Cryst. B69 (2013) 249-259).
;
_refine_ls_abs_structure_Flack 0.022(10)
_refine_ls_extinction_method none
_refine_ls_goodness_of_fit_ref 1.000
_refine_ls_hydrogen_treatment constr
_refine_ls_number_parameters 282
_refine_ls_number_reflns 4779
_refine_ls_number_restraints 1
_refine_ls_R_factor_all 0.0456
_refine_ls_R_factor_gt 0.0421
_refine_ls_shift/su_max 0.001
_refine_ls_structure_factor_coef Fsqd
_refine_ls_weighting_details 'w = 1/[\s^2^(Fo^2^)+2.6900P] where P=(Fo^2^+2Fc^2^)/3'
_refine_ls_weighting_scheme calc
_refine_ls_wR_factor_gt 0.1095
_refine_ls_wR_factor_ref 0.1110
_reflns_Friedel_coverage 0.830
_reflns_Friedel_fraction_full 0.957
_reflns_Friedel_fraction_max 0.951
_reflns_number_gt 4500
_reflns_number_total 4779
_reflns_threshold_expression F^2^>2.0\s(F^2^)
_cod_data_source_file jo7b01335_si_002.cif
_cod_data_source_block C26H27FeNO3
_cod_database_code 4032709

loop_
_space_group_symop_id
_space_group_symop_operation_xyz
1 +X,+Y,+Z
2 -X,1/2+Y,-Z

loop_
_atom_site_label
_atom_site_type_symbol
_atom_site_fract_x
_atom_site_fract_y
_atom_site_fract_z
_atom_site_U_iso_or_equiv
_atom_site_adp_type
_atom_site_occupancy
_atom_site_site_symmetry_order
_atom_site_calc_flag
_atom_site_refinement_flags_posn
_atom_site_refinement_flags_adp
Fe1 Fe 0.69671(11) 0.70415(9) 0.90475(3) 0.01784(16) Uani 1 1 d . .
O1 O 0.1254(7) 0.8019(5) 0.7177(2) 0.0378(10) Uani 1 1 d . .
O2 O 0.5211(7) 0.1631(4) 0.7672(2) 0.0335(10) Uani 1 1 d . .
O3 O 0.2212(6) 0.3147(4) 0.78095(18) 0.0257(8) Uani 1 1 d . .
N1 N 0.3543(7) 0.4566(6) 0.66959(19) 0.0178(9) Uani 1 1 d . .
C1 C 0.3427(12) 0.9526(9) 0.6514(3) 0.0336(15) Uani 1 1 d . .
H1A H 0.228373 1.038152 0.650714 0.040 Uiso 1 1 calc R U
H1B H 0.333622 0.893813 0.611997 0.040 Uiso 1 1 calc R U
H1C H 0.488322 1.004195 0.658179 0.040 Uiso 1 1 calc R U
C2 C 0.3086(9) 0.8318(7) 0.7027(2) 0.0227(10) Uani 1 1 d . .
C3 C 0.5151(9) 0.7585(6) 0.7345(2) 0.0228(11) Uani 1 1 d . .
H3A H 0.580853 0.841050 0.763888 0.027 Uiso 1 1 calc R U
H3B H 0.622700 0.738216 0.703311 0.027 Uiso 1 1 calc R U
C4 C 0.4816(8) 0.5973(6) 0.7692(2) 0.0169(9) Uani 1 1 d . .
H4 H 0.329596 0.598263 0.784023 0.020 Uiso 1 1 calc R U
C5 C 0.5021(8) 0.4438(6) 0.7271(2) 0.0185(10) Uani 1 1 d . .
C6 C 0.4203(9) 0.2896(6) 0.7605(2) 0.0197(10) Uani 1 1 d . .
C7 C 0.1299(9) 0.1782(7) 0.8138(3) 0.0319(13) Uani 1 1 d . .
H7A H 0.231178 0.148623 0.849054 0.038 Uiso 1 1 calc R U
H7B H 0.109621 0.082804 0.786265 0.038 Uiso 1 1 calc R U
H7C H -0.012773 0.210823 0.828277 0.038 Uiso 1 1 calc R U
C8 C 0.7365(8) 0.4130(7) 0.7060(2) 0.0237(11) Uani 1 1 d . .
H8A H 0.821733 0.517277 0.705644 0.028 Uiso 1 1 calc R U
H8B H 0.817882 0.332554 0.733322 0.028 Uiso 1 1 calc R U
C9 C 0.6945(9) 0.3434(7) 0.6411(2) 0.0234(11) Uani 1 1 d . .
H9A H 0.797384 0.391188 0.612637 0.028 Uiso 1 1 calc R U
H9B H 0.707395 0.221384 0.640748 0.028 Uiso 1 1 calc R U
C10 C 0.4606(8) 0.3983(6) 0.6250(2) 0.0182(10) Uani 1 1 d . .
C11 C 0.3537(9) 0.3865(6) 0.5620(2) 0.0215(10) Uani 1 1 d . .
C12 C 0.4399(10) 0.2803(7) 0.5191(2) 0.0270(11) Uani 1 1 d . .
H12 H 0.567475 0.216118 0.530286 0.032 Uiso 1 1 calc R U
C13 C 0.3383(10) 0.2688(7) 0.4599(3) 0.0309(13) Uani 1 1 d . .
H13 H 0.394151 0.193651 0.431369 0.037 Uiso 1 1 calc R U
C14 C 0.1585(10) 0.3647(7) 0.4425(3) 0.0310(13) Uani 1 1 d . .
H14 H 0.093122 0.357864 0.401747 0.037 Uiso 1 1 calc R U
C15 C 0.0712(10) 0.4724(8) 0.4847(3) 0.0302(12) Uani 1 1 d . .
H15 H -0.053531 0.538687 0.472720 0.036 Uiso 1 1 calc R U
C16 C 0.1684(9) 0.4816(7) 0.5441(2) 0.0242(11) Uani 1 1 d . .
H16 H 0.108120 0.553514 0.573015 0.029 Uiso 1 1 calc R U
C17 C 0.6446(8) 0.5745(6) 0.8242(2) 0.0178(10) Uani 1 1 d . .
C18 C 0.8666(8) 0.6299(6) 0.8313(2) 0.0208(10) Uani 1 1 d . .
H18 H 0.936798 0.699189 0.803385 0.025 Uiso 1 1 calc R U
C19 C 0.9658(9) 0.5647(7) 0.8868(3) 0.0246(11) Uani 1 1 d . .
H19 H 1.113499 0.583262 0.902522 0.030 Uiso 1 1 calc R U
C20 C 0.8079(9) 0.4673(7) 0.9148(3) 0.0231(11) Uani 1 1 d . .
H20 H 0.830437 0.409594 0.952659 0.028 Uiso 1 1 calc R U
C21 C 0.6098(9) 0.4711(6) 0.8763(2) 0.0207(11) Uani 1 1 d . .
H21 H 0.476865 0.415063 0.883727 0.025 Uiso 1 1 calc R U
C22 C 0.4415(10) 0.8645(7) 0.9137(3) 0.0301(13) Uani 1 1 d . .
H22 H 0.305576 0.865214 0.889391 0.036 Uiso 1 1 calc R U
C23 C 0.6353(11) 0.9535(7) 0.9010(3) 0.0299(13) Uani 1 1 d . .
H23 H 0.651531 1.023840 0.866674 0.036 Uiso 1 1 calc R U
C24 C 0.8005(10) 0.9181(7) 0.9489(3) 0.0311(13) Uani 1 1 d . .
H24 H 0.946311 0.961165 0.952439 0.037 Uiso 1 1 calc R U
C25 C 0.7074(11) 0.8066(7) 0.9905(3) 0.0307(13) Uani 1 1 d . .
H25 H 0.780849 0.761225 1.026568 0.037 Uiso 1 1 calc R U
C26 C 0.4860(10) 0.7750(7) 0.9687(3) 0.0316(13) Uani 1 1 d . .
H26 H 0.385028 0.705543 0.987895 0.038 Uiso 1 1 calc R U

loop_
_atom_site_aniso_label
_atom_site_aniso_U_11
_atom_site_aniso_U_22
_atom_site_aniso_U_33
_atom_site_aniso_U_23
_atom_site_aniso_U_13
_atom_site_aniso_U_12
Fe1 0.0172(3) 0.0204(3) 0.0157(3) -0.0007(3) -0.0005(2) 0.0003(4)
O1 0.025(2) 0.043(2) 0.047(3) 0.017(2) 0.0069(18) 0.0067(19)
O2 0.038(2) 0.025(2) 0.038(2) 0.0037(16) 0.0066(18) 0.0102(18)
O3 0.022(2) 0.0222(18) 0.033(2) 0.0092(15) 0.0022(15) 0.0006(16)
N1 0.018(2) 0.021(2) 0.014(2) -0.0007(16) -0.0020(16) -0.0003(18)
C1 0.039(4) 0.037(3) 0.024(3) 0.012(3) -0.002(3) 0.003(3)
C2 0.025(3) 0.021(2) 0.022(3) 0.000(2) 0.002(2) 0.001(2)
C3 0.026(3) 0.022(2) 0.020(3) 0.0029(19) -0.001(2) -0.003(2)
C4 0.017(2) 0.016(2) 0.017(2) 0.0002(18) -0.0010(18) 0.0005(19)
C5 0.016(2) 0.021(2) 0.018(2) -0.0004(18) -0.0019(18) 0.000(2)
C6 0.022(3) 0.020(3) 0.017(2) -0.0012(18) -0.0043(19) 0.000(2)
C7 0.033(3) 0.027(3) 0.036(3) 0.010(2) 0.004(2) -0.007(3)
C8 0.018(3) 0.030(3) 0.023(3) -0.002(2) 0.0005(19) 0.001(2)
C9 0.023(3) 0.023(3) 0.024(3) -0.001(2) 0.003(2) 0.001(2)
C10 0.020(2) 0.015(2) 0.019(2) 0.0019(18) 0.0018(19) -0.001(2)
C11 0.025(3) 0.023(2) 0.017(2) -0.0002(18) 0.0022(19) -0.005(2)
C12 0.030(3) 0.027(3) 0.023(3) -0.001(2) 0.002(2) 0.003(2)
C13 0.039(3) 0.032(3) 0.021(3) -0.007(2) 0.004(2) -0.003(3)
C14 0.036(3) 0.038(3) 0.019(3) -0.002(2) -0.004(2) -0.004(3)
C15 0.025(3) 0.038(3) 0.027(3) -0.001(2) -0.002(2) 0.004(3)
C16 0.024(3) 0.028(3) 0.021(3) -0.001(2) 0.004(2) 0.000(2)
C17 0.017(3) 0.020(2) 0.016(2) -0.0011(18) 0.0008(18) 0.003(2)
C18 0.016(2) 0.026(2) 0.021(3) -0.001(2) 0.0006(18) 0.001(2)
C19 0.017(3) 0.030(3) 0.027(3) -0.002(2) -0.003(2) 0.007(2)
C20 0.023(3) 0.024(3) 0.021(3) 0.004(2) -0.004(2) 0.005(2)
C21 0.024(3) 0.019(2) 0.019(3) 0.000(2) 0.000(2) -0.003(2)
C22 0.025(3) 0.027(3) 0.038(3) -0.006(2) 0.000(2) 0.003(2)
C23 0.040(4) 0.022(3) 0.027(3) -0.001(2) 0.003(3) 0.000(3)
C24 0.033(3) 0.029(3) 0.031(3) -0.013(2) -0.003(2) -0.007(3)
C25 0.041(3) 0.032(3) 0.018(3) -0.006(2) -0.001(2) 0.003(3)
C26 0.036(3) 0.029(3) 0.032(3) -0.006(2) 0.011(2) 0.005(3)

loop_
_atom_type_symbol
_atom_type_description
_atom_type_scat_dispersion_real
_atom_type_scat_dispersion_imag
_atom_type_scat_source
C C 0.0033 0.0016
;
International Tables for Crystallography
(Vol. C, Tables 4.2.6.8 and 6.1.1.4)
;
H H 0.0000 0.0000
;
International Tables for Crystallography
(Vol. C, Table 6.1.1.4)
;
N N 0.0061 0.0033
;
International Tables for Crystallography
(Vol. C, Tables 4.2.6.8 and 6.1.1.4)
;
O O 0.0106 0.0060
;
International Tables for Crystallography
(Vol. C, Tables 4.2.6.8 and 6.1.1.4)
;
Fe Fe 0.3463 0.8444
;
International Tables for Crystallography
(Vol. C, Tables 4.2.6.8 and 6.1.1.4)
;

loop_
_geom_angle_atom_site_label_1
_geom_angle_atom_site_label_2
_geom_angle_atom_site_label_3
_geom_angle
C20 Fe1 C21 40.7(2)
C20 Fe1 C22 146.6(2)
C21 Fe1 C22 115.7(2)
C20 Fe1 C26 114.2(2)
C21 Fe1 C26 107.8(2)
C22 Fe1 C26 40.4(2)
C20 Fe1 C25 107.1(2)
C21 Fe1 C25 130.0(2)
C22 Fe1 C25 68.3(2)
C26 Fe1 C25 40.6(2)
C20 Fe1 C19 40.5(2)
C21 Fe1 C19 68.1(2)
C22 Fe1 C19 172.3(2)
C26 Fe1 C19 146.5(2)
C25 Fe1 C19 115.1(2)
C20 Fe1 C17 69.0(2)
C21 Fe1 C17 41.2(2)
C22 Fe1 C17 109.6(2)
C26 Fe1 C17 131.5(2)
C25 Fe1 C17 169.9(2)
C19 Fe1 C17 68.4(2)
C20 Fe1 C23 170.5(3)
C21 Fe1 C23 148.5(3)
C22 Fe1 C23 40.7(2)
C26 Fe1 C23 68.3(2)
C25 Fe1 C23 68.4(2)
C19 Fe1 C23 132.8(3)
C17 Fe1 C23 116.8(2)
C20 Fe1 C18 68.2(2)
C21 Fe1 C18 68.1(2)
C22 Fe1 C18 133.4(2)
C26 Fe1 C18 171.2(2)
C25 Fe1 C18 147.9(2)
C19 Fe1 C18 40.4(2)
C17 Fe1 C18 40.43(19)
C23 Fe1 C18 110.8(2)
C20 Fe1 C24 130.7(2)
C21 Fe1 C24 169.3(2)
C22 Fe1 C24 68.3(2)
C26 Fe1 C24 68.3(3)
C25 Fe1 C24 40.7(2)
C19 Fe1 C24 109.3(2)
C17 Fe1 C24 148.7(2)
C23 Fe1 C24 40.6(2)
C18 Fe1 C24 117.1(2)
C6 O3 C7 116.0(4)
C10 N1 C5 107.6(4)
C2 C1 H1A 109.5
C2 C1 H1B 109.5
H1A C1 H1B 109.5
C2 C1 H1C 109.5
H1A C1 H1C 109.5
H1B C1 H1C 109.5
O1 C2 C1 120.5(5)
O1 C2 C3 123.3(5)
C1 C2 C3 116.2(5)
C2 C3 C4 115.2(4)
C2 C3 H3A 108.5
C4 C3 H3A 108.5
C2 C3 H3B 108.5
C4 C3 H3B 108.5
H3A C3 H3B 107.5
C17 C4 C3 113.2(4)
C17 C4 C5 107.2(4)
C3 C4 C5 111.7(4)
C17 C4 H4 108.2
C3 C4 H4 108.2
C5 C4 H4 108.2
N1 C5 C6 104.9(4)
N1 C5 C8 105.9(4)
C6 C5 C8 110.1(4)
N1 C5 C4 111.8(4)
C6 C5 C4 108.9(4)
C8 C5 C4 114.7(4)
O2 C6 O3 123.9(5)
O2 C6 C5 124.7(5)
O3 C6 C5 111.4(4)
O3 C7 H7A 109.5
O3 C7 H7B 109.5
H7A C7 H7B 109.5
O3 C7 H7C 109.5
H7A C7 H7C 109.5
H7B C7 H7C 109.5
C9 C8 C5 103.7(4)
C9 C8 H8A 111.0
C5 C8 H8A 111.0
C9 C8 H8B 111.0
C5 C8 H8B 111.0
H8A C8 H8B 109.0
C10 C9 C8 101.6(4)
C10 C9 H9A 111.5
C8 C9 H9A 111.5
C10 C9 H9B 111.5
C8 C9 H9B 111.5
H9A C9 H9B 109.3
N1 C10 C11 120.8(5)
N1 C10 C9 116.4(4)
C11 C10 C9 122.8(4)
C16 C11 C12 119.0(5)
C16 C11 C10 121.0(5)
C12 C11 C10 120.0(5)
C13 C12 C11 119.8(5)
C13 C12 H12 120.1
C11 C12 H12 120.1
C14 C13 C12 120.7(5)
C14 C13 H13 119.6
C12 C13 H13 119.6
C13 C14 C15 120.2(5)
C13 C14 H14 119.9
C15 C14 H14 119.9
C16 C15 C14 119.4(6)
C16 C15 H15 120.3
C14 C15 H15 120.3
C15 C16 C11 120.8(5)
C15 C16 H16 119.6
C11 C16 H16 119.6
C18 C17 C21 106.9(4)
C18 C17 C4 127.7(4)
C21 C17 C4 125.0(5)
C18 C17 Fe1 70.0(3)
C21 C17 Fe1 69.1(3)
C4 C17 Fe1 132.1(3)
C19 C18 C17 108.6(5)
C19 C18 Fe1 69.5(3)
C17 C18 Fe1 69.6(3)
C19 C18 H18 125.7
C17 C18 H18 125.7
Fe1 C18 H18 126.9
C20 C19 C18 108.4(5)
C20 C19 Fe1 69.4(3)
C18 C19 Fe1 70.2(3)
C20 C19 H19 125.8
C18 C19 H19 125.8
Fe1 C19 H19 126.2
C19 C20 C21 107.8(5)
C19 C20 Fe1 70.1(3)
C21 C20 Fe1 69.8(3)
C19 C20 H20 126.1
C21 C20 H20 126.1
Fe1 C20 H20 125.6
C20 C21 C17 108.3(5)
C20 C21 Fe1 69.5(3)
C17 C21 Fe1 69.8(3)
C20 C21 H21 125.9
C17 C21 H21 125.9
Fe1 C21 H21 126.4
C26 C22 C23 108.3(5)
C26 C22 Fe1 69.8(3)
C23 C22 Fe1 70.0(3)
C26 C22 H22 125.8
C23 C22 H22 125.8
Fe1 C22 H22 125.9
C22 C23 C24 107.7(5)
C22 C23 Fe1 69.2(3)
C24 C23 Fe1 69.9(3)
C22 C23 H23 126.2
C24 C23 H23 126.2
Fe1 C23 H23 126.2
C25 C24 C23 107.7(5)
C25 C24 Fe1 69.1(3)
C23 C24 Fe1 69.5(3)
C25 C24 H24 126.2
C23 C24 H24 126.2
Fe1 C24 H24 126.8
C26 C25 C24 108.1(5)
C26 C25 Fe1 69.7(3)
C24 C25 Fe1 70.2(3)
C26 C25 H25 125.9
C24 C25 H25 125.9
Fe1 C25 H25 125.7
C22 C26 C25 108.2(5)
C22 C26 Fe1 69.8(3)
C25 C26 Fe1 69.7(3)
C22 C26 H26 125.9
C25 C26 H26 125.9
Fe1 C26 H26 126.2

loop_
_geom_bond_atom_site_label_1
_geom_bond_atom_site_label_2
_geom_bond_distance
Fe1 C20 2.037(5)
Fe1 C21 2.041(5)
Fe1 C22 2.041(6)
Fe1 C26 2.042(6)
Fe1 C25 2.042(5)
Fe1 C19 2.047(5)
Fe1 C17 2.050(5)
Fe1 C23 2.052(6)
Fe1 C18 2.056(5)
Fe1 C24 2.057(5)
O1 C2 1.207(7)
O2 C6 1.196(6)
O3 C6 1.335(7)
O3 C7 1.447(6)
N1 C10 1.294(6)
N1 C5 1.494(6)
C1 C2 1.510(8)
C1 H1A 0.9800
C1 H1B 0.9800
C1 H1C 0.9800
C2 C3 1.512(7)
C3 C4 1.528(7)
C3 H3A 0.9900
C3 H3B 0.9900
C4 C17 1.513(7)
C4 C5 1.554(7)
C4 H4 1.0000
C5 C6 1.543(7)
C5 C8 1.547(7)
C7 H7A 0.9800
C7 H7B 0.9800
C7 H7C 0.9800
C8 C9 1.529(7)
C8 H8A 0.9900
C8 H8B 0.9900
C9 C10 1.507(7)
C9 H9A 0.9900
C9 H9B 0.9900
C10 C11 1.481(7)
C11 C16 1.396(8)
C11 C12 1.399(7)
C12 C13 1.394(8)
C12 H12 0.9500
C13 C14 1.371(8)
C13 H13 0.9500
C14 C15 1.397(8)
C14 H14 0.9500
C15 C16 1.388(8)
C15 H15 0.9500
C16 H16 0.9500
C17 C18 1.419(7)
C17 C21 1.438(7)
C18 C19 1.416(7)
C18 H18 0.9500
C19 C20 1.413(8)
C19 H19 0.9500
C20 C21 1.418(8)
C20 H20 0.9500
C21 H21 0.9500
C22 C26 1.411(8)
C22 C23 1.425(9)
C22 H22 0.9500
C23 C24 1.426(9)
C23 H23 0.9500
C24 C25 1.425(9)
C24 H24 0.9500
C25 C26 1.418(9)
C25 H25 0.9500
C26 H26 0.9500

loop_
_geom_torsion_atom_site_label_1
_geom_torsion_atom_site_label_2
_geom_torsion_atom_site_label_3
_geom_torsion_atom_site_label_4
_geom_torsion
O1 C2 C3 C4 22.8(8)
C1 C2 C3 C4 -159.5(5)
C2 C3 C4 C17 -150.0(4)
C2 C3 C4 C5 88.9(5)
C10 N1 C5 C6 -101.1(5)
C10 N1 C5 C8 15.4(6)
C10 N1 C5 C4 141.0(4)
C17 C4 C5 N1 -177.6(4)
C3 C4 C5 N1 -53.0(5)
C17 C4 C5 C6 66.9(5)
C3 C4 C5 C6 -168.5(4)
C17 C4 C5 C8 -57.0(5)
C3 C4 C5 C8 67.6(5)
C7 O3 C6 O2 1.0(7)
C7 O3 C6 C5 -179.2(4)
N1 C5 C6 O2 111.3(5)
C8 C5 C6 O2 -2.2(7)
C4 C5 C6 O2 -128.9(5)
N1 C5 C6 O3 -68.6(5)
C8 C5 C6 O3 177.9(4)
C4 C5 C6 O3 51.3(5)
N1 C5 C8 C9 -21.6(5)
C6 C5 C8 C9 91.2(5)
C4 C5 C8 C9 -145.5(4)
C5 C8 C9 C10 19.2(5)
C5 N1 C10 C11 177.1(4)
C5 N1 C10 C9 -2.5(6)
C8 C9 C10 N1 -11.4(6)
C8 C9 C10 C11 169.1(4)
N1 C10 C11 C16 20.4(7)
C9 C10 C11 C16 -160.1(5)
N1 C10 C11 C12 -160.4(5)
C9 C10 C11 C12 19.2(7)
C16 C11 C12 C13 -1.1(8)
C10 C11 C12 C13 179.7(5)
C11 C12 C13 C14 2.2(9)
C12 C13 C14 C15 -1.7(9)
C13 C14 C15 C16 0.2(9)
C14 C15 C16 C11 0.9(9)
C12 C11 C16 C15 -0.4(8)
C10 C11 C16 C15 178.8(5)
C3 C4 C17 C18 -32.2(7)
C5 C4 C17 C18 91.5(6)
C3 C4 C17 C21 157.0(5)
C5 C4 C17 C21 -79.4(6)
C3 C4 C17 Fe1 64.5(6)
C5 C4 C17 Fe1 -171.9(4)
C21 C17 C18 C19 -0.9(6)
C4 C17 C18 C19 -173.1(5)
Fe1 C17 C18 C19 58.6(4)
C21 C17 C18 Fe1 -59.5(3)
C4 C17 C18 Fe1 128.3(5)
C17 C18 C19 C20 0.3(6)
Fe1 C18 C19 C20 59.0(4)
C17 C18 C19 Fe1 -58.7(4)
C18 C19 C20 C21 0.4(6)
Fe1 C19 C20 C21 59.9(4)
C18 C19 C20 Fe1 -59.5(4)
C19 C20 C21 C17 -0.9(6)
Fe1 C20 C21 C17 59.2(4)
C19 C20 C21 Fe1 -60.1(4)
C18 C17 C21 C20 1.1(6)
C4 C17 C21 C20 173.5(4)
Fe1 C17 C21 C20 -59.0(4)
C18 C17 C21 Fe1 60.1(3)
C4 C17 C21 Fe1 -127.4(5)
C26 C22 C23 C24 -0.1(7)
Fe1 C22 C23 C24 -59.6(4)
C26 C22 C23 Fe1 59.5(4)
C22 C23 C24 C25 0.4(7)
Fe1 C23 C24 C25 -58.7(4)
C22 C23 C24 Fe1 59.2(4)
C23 C24 C25 C26 -0.6(6)
Fe1 C24 C25 C26 -59.6(4)
C23 C24 C25 Fe1 59.0(4)
C23 C22 C26 C25 -0.3(6)
Fe1 C22 C26 C25 59.3(4)
C23 C22 C26 Fe1 -59.6(4)
C24 C25 C26 C22 0.6(6)
Fe1 C25 C26 C22 -59.4(4)
C24 C25 C26 Fe1 59.9(4)
